data_7039801
loop_
_publ_author_name
'Li, Yong-Hui'
'Liu, Xiao-Le'
'Yu, Zhen-Tao'
'Li, Zhao-Sheng'
'Yan, Shi-Cheng'
'Chen, Guang-Hui'
'Zou, Zhi-Gang'

_publ_section_title
;
 Osmium(ii) complexes for light-driven aerobic oxidation of amines to
 imines.
;
_journal_issue 31
_journal_name_full 'Dalton transactions (Cambridge, England : 2003)'
_journal_page_first 12400
_journal_page_last 12408
_journal_paper_doi 10.1039/c6dt02331b
_journal_volume 45
_journal_year 2016
_chemical_formula_moiety 'C22 H13 F6 N9 O Os'
_chemical_formula_sum 'C22 H13 F6 N9 O Os'
_chemical_formula_weight 723.61
_chemical_name_systematic
; 
 ? 
;
_space_group_IT_number 2
_symmetry_cell_setting triclinic
_symmetry_space_group_name_Hall '-P 1'
_symmetry_space_group_name_H-M 'P -1'
_atom_sites_solution_hydrogens geom
_atom_sites_solution_primary direct
_atom_sites_solution_secondary difmap
_audit_creation_method SHELXL-97
_audit_update_record
;
2016-06-13 deposited with the CCDC.
2016-07-05 downloaded from the CCDC.
;
_cell_angle_alpha 68.593(2)
_cell_angle_beta 69.189(2)
_cell_angle_gamma 84.135(2)
_cell_formula_units_Z 2
_cell_length_a 11.3688(8)
_cell_length_b 11.6384(8)
_cell_length_c 13.3026(9)
_cell_measurement_reflns_used 3973
_cell_measurement_temperature 173(2)
_cell_measurement_theta_max 24.27
_cell_measurement_theta_min 3.17
_cell_volume 1531.02(19)
_computing_structure_refinement 'SHELXL-97 (Sheldrick, 2008)'
_computing_structure_solution 'SHELXS-97 (Sheldrick, 2008)'
_diffrn_ambient_temperature 173(2)
_diffrn_measured_fraction_theta_full 0.962
_diffrn_measured_fraction_theta_max 0.962
_diffrn_measurement_device_type 'PHOTON100 CMOS detector'
_diffrn_measurement_method 'omega scan'
_diffrn_radiation_monochromator 'TRIUMPH curved crystal monochromator'
_diffrn_radiation_source 'fine-focus sealed tube'
_diffrn_radiation_type MoK\a
_diffrn_radiation_wavelength 0.71073
_diffrn_reflns_av_R_equivalents 0.0667
_diffrn_reflns_av_sigmaI/netI 0.0807
_diffrn_reflns_limit_h_max 13
_diffrn_reflns_limit_h_min -13
_diffrn_reflns_limit_k_max 14
_diffrn_reflns_limit_k_min -13
_diffrn_reflns_limit_l_max 16
_diffrn_reflns_limit_l_min -15
_diffrn_reflns_number 14167
_diffrn_reflns_theta_full 25.48
_diffrn_reflns_theta_max 25.48
_diffrn_reflns_theta_min 3.17
_exptl_absorpt_coefficient_mu 4.230
_exptl_absorpt_correction_T_max 0.7452
_exptl_absorpt_correction_T_min 0.5764
_exptl_absorpt_correction_type multi-scan
_exptl_absorpt_process_details 'SADABS (Bruker, 2013)'
_exptl_crystal_density_diffrn 1.570
_exptl_crystal_density_method 'not measured'
_exptl_crystal_description plate
_exptl_crystal_F_000 692
_exptl_crystal_size_max 0.19
_exptl_crystal_size_mid 0.17
_exptl_crystal_size_min 0.13
_platon_squeeze_details
;
;
_refine_diff_density_max 0.802
_refine_diff_density_min -0.795
_refine_diff_density_rms 0.141
_refine_ls_extinction_method none
_refine_ls_goodness_of_fit_ref 1.017
_refine_ls_hydrogen_treatment constr
_refine_ls_matrix_type full
_refine_ls_number_parameters 650
_refine_ls_number_reflns 5466
_refine_ls_number_restraints 1377
_refine_ls_restrained_S_all 0.947
_refine_ls_R_factor_all 0.0639
_refine_ls_R_factor_gt 0.0400
_refine_ls_shift/su_max 0.006
_refine_ls_shift/su_mean 0.000
_refine_ls_structure_factor_coef Fsqd
_refine_ls_weighting_details 'calc w=1/[\s^2^(Fo^2^)+(0.0339P)^2^+2.2681P] where P=(Fo^2^+2Fc^2^)/3'
_refine_ls_weighting_scheme calc
_refine_ls_wR_factor_gt 0.0825
_refine_ls_wR_factor_ref 0.0877
_reflns_number_gt 4173
_reflns_number_total 5466
_reflns_threshold_expression >2sigma(I)
_cod_data_source_file c6dt02331b2.cif
_cod_data_source_block 1
_cod_depositor_comments
;
The following automatic conversions were performed:

'_symmetry_cell_setting' value 'Triclinic' changed to 'triclinic'
according to
/usr/data/users/saulius/crontab/automatic-downloads/rss-feeds/RSC/lib/dictionaries/cif_core.dic
dictionary named 'cif_core.dic' version 2.4.2 from 2011-04-26.

Automatic conversion script
Id: cif_fix_values 4268 2015-11-12 08:31:59Z antanas 

 Adding full bibliography for 7039800--7039801.cif.
;
_cod_original_cell_volume 1531.02(18)
_cod_original_sg_symbol_Hall '-P1   '
_cod_original_sg_symbol_H-M 'P-1   '
_cod_database_code 7039801

loop_
_symmetry_equiv_pos_as_xyz
'x, y, z'
'-x, -y, -z'

loop_
_atom_site_label
_atom_site_type_symbol
_atom_site_fract_x
_atom_site_fract_y
_atom_site_fract_z
_atom_site_U_iso_or_equiv
_atom_site_adp_type
_atom_site_occupancy
_atom_site_symmetry_multiplicity
_atom_site_calc_flag
_atom_site_refinement_flags
_atom_site_disorder_assembly
_atom_site_disorder_group
N4B N 0.3138(4) 0.0886(4) 0.1430(4) 0.0298(12) Uani 1 1 d D . .
C3B C 0.1978(5) 0.1374(5) 0.1567(6) 0.0343(16) Uani 1 1 d D A .
C4B C 0.0970(6) 0.0709(6) 0.1690(7) 0.0471(19) Uani 1 1 d D . .
H4DA H 0.0165 0.1063 0.1787 0.057 Uiso 1 1 calc R A .
C5B C 0.1138(6) -0.0472(6) 0.1671(7) 0.051(2) Uani 1 1 d D A .
H5DA H 0.0451 -0.0945 0.1758 0.061 Uiso 1 1 calc R . .
C6B C 0.2318(6) -0.0956(6) 0.1524(6) 0.0433(18) Uani 1 1 d D . .
H6DA H 0.2452 -0.1769 0.1508 0.052 Uiso 1 1 calc R A .
C7B C 0.3303(6) -0.0260(5) 0.1400(6) 0.0364(16) Uani 1 1 d D A .
H7DA H 0.4116 -0.0598 0.1291 0.044 Uiso 1 1 calc R . .
Os1 Os 0.4594(12) 0.1938(12) 0.1417(10) 0.0262(10) Uani 0.386(11) 1 d PDU A 1
N4A N 0.589(2) 0.300(2) 0.147(3) 0.037(3) Uani 0.386(11) 1 d PDU A 1
C3A C 0.695(2) 0.2398(16) 0.161(2) 0.038(3) Uani 0.386(11) 1 d PDU A 1
C4A C 0.779(2) 0.2922(16) 0.1852(18) 0.039(3) Uani 0.386(11) 1 d PDU A 1
H4AA H 0.8515 0.2490 0.1968 0.047 Uiso 0.386(11) 1 calc PR A 1
C5A C 0.7581(19) 0.4083(17) 0.1921(19) 0.041(3) Uani 0.386(11) 1 d PDU A 1
H5AA H 0.8181 0.4471 0.2051 0.049 Uiso 0.386(11) 1 calc PR A 1
C6A C 0.6498(19) 0.4682(18) 0.180(2) 0.042(3) Uani 0.386(11) 1 d PDU A 1
H6AA H 0.6330 0.5472 0.1870 0.050 Uiso 0.386(11) 1 calc PR A 1
C7A C 0.568(2) 0.4112(19) 0.158(2) 0.040(3) Uani 0.386(11) 1 d PDU A 1
H7AA H 0.4925 0.4515 0.1505 0.048 Uiso 0.386(11) 1 calc PR A 1
C1A C 0.701(2) 0.1188(17) 0.152(3) 0.034(3) Uani 0.386(11) 1 d PDU A 1
N3A N 0.786(2) 0.0300(17) 0.165(2) 0.033(3) Uani 0.386(11) 1 d PDU A 1
C2A C 0.730(2) -0.0615(16) 0.156(2) 0.032(3) Uani 0.386(11) 1 d PDU A 1
N1A N 0.620(4) -0.036(3) 0.140(6) 0.032(3) Uani 0.386(11) 1 d PDU A 1
N2A N 0.603(4) 0.082(3) 0.137(6) 0.030(3) Uani 0.386(11) 1 d PDU A 1
C8A C 0.7845(18) -0.1869(16) 0.1753(17) 0.040(3) Uani 0.386(11) 1 d PDU A 1
F1A F 0.9027(17) -0.1845(18) 0.1070(17) 0.056(5) Uani 0.386(11) 1 d PDU A 1
F2A F 0.7195(18) -0.2632(17) 0.1605(18) 0.055(4) Uani 0.386(11) 1 d PDU A 1
F3A F 0.785(2) -0.242(2) 0.2816(15) 0.070(5) Uani 0.386(11) 1 d PDU A 1
C1B C 0.189(4) 0.2609(15) 0.162(3) 0.041(6) Uani 0.386(11) 1 d PDU A 1
N3B N 0.097(3) 0.342(2) 0.179(3) 0.049(5) Uani 0.386(11) 1 d PDU A 1
C2B C 0.1617(19) 0.4337(16) 0.176(2) 0.051(4) Uani 0.386(11) 1 d PDU A 1
N1B N 0.284(2) 0.416(3) 0.160(4) 0.046(5) Uani 0.386(11) 1 d PDU A 1
N2B N 0.300(4) 0.304(3) 0.147(6) 0.040(5) Uani 0.386(11) 1 d PDU A 1
C8B C 0.1015(16) 0.5500(15) 0.1901(16) 0.069(5) Uani 0.386(11) 1 d PDU A 1
F1B F 0.1716(19) 0.6499(18) 0.1103(18) 0.100(8) Uani 0.386(11) 1 d PDU A 1
F2B F -0.0096(15) 0.5647(16) 0.178(3) 0.101(6) Uani 0.386(11) 1 d PDU A 1
F3B F 0.086(2) 0.5544(16) 0.2919(14) 0.131(7) Uani 0.386(11) 1 d PDU A 1
C14 C 0.508(6) 0.255(6) -0.0117(16) 0.036(4) Uani 0.386(11) 1 d PDU A 1
O1 O 0.535(5) 0.294(5) -0.1125(15) 0.042(5) Uani 0.386(11) 1 d PDU A 1
N5 N 0.389(5) 0.108(3) 0.3284(14) 0.035(5) Uani 0.386(11) 1 d PDU A 1
C9 C 0.386(6) -0.013(3) 0.381(2) 0.044(5) Uani 0.386(11) 1 d PDU A 1
H9A H 0.4165 -0.0651 0.3374 0.053 Uiso 0.386(11) 1 calc PR A 1
C10 C 0.338(4) -0.063(2) 0.499(2) 0.054(5) Uani 0.386(11) 1 d PDU A 1
H10A H 0.3302 -0.1504 0.5350 0.065 Uiso 0.386(11) 1 calc PR A 1
C11 C 0.303(4) 0.0073(19) 0.563(2) 0.070(6) Uani 0.386(11) 1 d PDU A 1
H11A H 0.2723 -0.0286 0.6448 0.084 Uiso 0.386(11) 1 calc PR A 1
C12 C 0.313(3) 0.129(2) 0.5105(19) 0.063(6) Uani 0.386(11) 1 d PDU A 1
H12A H 0.2908 0.1826 0.5537 0.075 Uiso 0.386(11) 1 calc PR A 1
C13 C 0.355(4) 0.176(2) 0.3943(19) 0.051(5) Uani 0.386(11) 1 d PDU A 1
H13A H 0.3612 0.2636 0.3577 0.061 Uiso 0.386(11) 1 calc PR A 1
Os1' Os 0.4546(7) 0.2028(7) 0.1235(6) 0.0263(7) Uani 0.614(11) 1 d PDU A 2
N4C N 0.5946(16) 0.3065(13) 0.1288(18) 0.038(3) Uani 0.614(11) 1 d PDU A 2
C3C C 0.7037(15) 0.2496(11) 0.1361(14) 0.039(2) Uani 0.614(11) 1 d PDU A 2
C4C C 0.8017(14) 0.3086(11) 0.1371(12) 0.046(3) Uani 0.614(11) 1 d PDU A 2
H4CA H 0.8772 0.2669 0.1411 0.056 Uiso 0.614(11) 1 calc PR A 2
C5C C 0.7884(12) 0.4291(11) 0.1321(13) 0.048(3) Uani 0.614(11) 1 d PDU A 2
H5CA H 0.8538 0.4713 0.1348 0.058 Uiso 0.614(11) 1 calc PR A 2
C6C C 0.6789(12) 0.4883(12) 0.1229(13) 0.048(3) Uani 0.614(11) 1 d PDU A 2
H6CA H 0.6685 0.5716 0.1193 0.058 Uiso 0.614(11) 1 calc PR A 2
C7C C 0.5858(13) 0.4267(12) 0.1191(13) 0.041(3) Uani 0.614(11) 1 d PDU A 2
H7CA H 0.5126 0.4693 0.1093 0.049 Uiso 0.614(11) 1 calc PR A 2
C1C C 0.7047(16) 0.1230(12) 0.1402(17) 0.033(2) Uani 0.614(11) 1 d PDU A 2
N3C N 0.7975(14) 0.0409(11) 0.1447(15) 0.032(2) Uani 0.614(11) 1 d PDU A 2
C2C C 0.7411(14) -0.0552(11) 0.1436(16) 0.032(2) Uani 0.614(11) 1 d PDU A 2
N1C N 0.625(2) -0.0393(18) 0.140(4) 0.032(2) Uani 0.614(11) 1 d PDU A 2
N2C N 0.603(2) 0.0786(18) 0.137(4) 0.030(2) Uani 0.614(11) 1 d PDU A 2
C8C C 0.8080(12) -0.1736(11) 0.1473(11) 0.035(2) Uani 0.614(11) 1 d PDU A 2
F1C F 0.9255(10) -0.1547(11) 0.0718(10) 0.047(3) Uani 0.614(11) 1 d PDU A 2
F2C F 0.7522(11) -0.2436(11) 0.1177(10) 0.051(3) Uani 0.614(11) 1 d PDU A 2
F3C F 0.8216(12) -0.2345(13) 0.2471(9) 0.060(3) Uani 0.614(11) 1 d PDU A 2
C1D C 0.198(2) 0.2623(10) 0.1553(17) 0.039(4) Uani 0.614(11) 1 d PDU A 2
N3D N 0.101(2) 0.3383(13) 0.163(2) 0.048(3) Uani 0.614(11) 1 d PDU A 2
C2D C 0.1562(13) 0.4384(12) 0.1560(14) 0.059(4) Uani 0.614(11) 1 d PDU A 2
N1D N 0.2779(15) 0.4313(17) 0.145(3) 0.051(4) Uani 0.614(11) 1 d PDU A 2
N2D N 0.303(2) 0.314(2) 0.145(4) 0.038(3) Uani 0.614(11) 1 d PDU A 2
C8D C 0.0852(11) 0.5535(11) 0.1621(12) 0.072(4) Uani 0.614(11) 1 d PDU A 2
F1D F 0.1612(12) 0.6437(12) 0.1462(14) 0.098(5) Uani 0.614(11) 1 d PDU A 2
F2D F 0.0301(9) 0.5963(8) 0.0844(10) 0.079(3) Uani 0.614(11) 1 d PDU A 2
F3D F -0.0025(11) 0.5325(9) 0.2655(9) 0.088(4) Uani 0.614(11) 1 d PDU A 2
C14' C 0.509(3) 0.263(3) -0.0320(11) 0.027(3) Uani 0.614(11) 1 d PDU A 2
O1' O 0.547(3) 0.303(3) -0.1333(9) 0.042(3) Uani 0.614(11) 1 d PDU A 2
N5' N 0.395(3) 0.1392(15) 0.3109(10) 0.035(4) Uani 0.614(11) 1 d PDU A 2
C9' C 0.387(4) 0.0202(16) 0.3735(15) 0.049(4) Uani 0.614(11) 1 d PDU A 2
H9'A H 0.4071 -0.0391 0.3367 0.058 Uiso 0.614(11) 1 calc PR A 2
C10' C 0.349(3) -0.0183(15) 0.4912(16) 0.075(5) Uani 0.614(11) 1 d PDU A 2
H10B H 0.3526 -0.1032 0.5346 0.090 Uiso 0.614(11) 1 calc PR A 2
C11' C 0.308(2) 0.0625(15) 0.5449(14) 0.074(5) Uani 0.614(11) 1 d PDU A 2
H11B H 0.2708 0.0349 0.6262 0.089 Uiso 0.614(11) 1 calc PR A 2
C12' C 0.321(2) 0.1830(16) 0.4823(14) 0.071(4) Uani 0.614(11) 1 d PDU A 2
H12B H 0.3027 0.2426 0.5187 0.085 Uiso 0.614(11) 1 calc PR A 2
C13' C 0.361(3) 0.2189(15) 0.3662(13) 0.050(4) Uani 0.614(11) 1 d PDU A 2
H13B H 0.3647 0.3046 0.3224 0.060 Uiso 0.614(11) 1 calc PR A 2

loop_
_atom_site_aniso_label
_atom_site_aniso_U_11
_atom_site_aniso_U_22
_atom_site_aniso_U_33
_atom_site_aniso_U_23
_atom_site_aniso_U_13
_atom_site_aniso_U_12
N4B 0.023(3) 0.025(3) 0.050(3) -0.020(3) -0.018(3) 0.007(2)
C3B 0.024(4) 0.028(4) 0.056(5) -0.017(3) -0.019(3) 0.007(3)
C4B 0.026(4) 0.036(4) 0.091(6) -0.026(4) -0.032(4) 0.007(3)
C5B 0.033(4) 0.037(4) 0.093(6) -0.027(4) -0.027(4) -0.004(3)
C6B 0.035(4) 0.029(4) 0.081(6) -0.029(4) -0.028(4) 0.007(3)
C7B 0.029(4) 0.030(4) 0.062(5) -0.024(3) -0.023(3) 0.005(3)
Os1 0.0214(10) 0.0210(14) 0.048(3) -0.0150(16) -0.0248(14) 0.0076(9)
N4A 0.027(4) 0.022(4) 0.073(6) -0.021(5) -0.027(5) 0.007(4)
C3A 0.027(4) 0.026(4) 0.069(6) -0.017(4) -0.027(4) 0.006(4)
C4A 0.031(5) 0.029(5) 0.071(7) -0.020(5) -0.031(5) 0.003(4)
C5A 0.036(5) 0.027(5) 0.074(7) -0.023(5) -0.029(6) 0.001(4)
C6A 0.036(5) 0.025(5) 0.076(7) -0.024(5) -0.027(6) 0.004(4)
C7A 0.032(5) 0.022(5) 0.076(7) -0.023(5) -0.027(5) 0.007(4)
C1A 0.023(4) 0.026(4) 0.060(4) -0.016(4) -0.023(4) 0.006(3)
N3A 0.023(4) 0.026(4) 0.058(5) -0.019(4) -0.021(4) 0.009(4)
C2A 0.027(4) 0.025(4) 0.057(4) -0.022(4) -0.022(4) 0.008(4)
N1A 0.028(4) 0.024(4) 0.054(4) -0.020(4) -0.021(4) 0.007(4)
N2A 0.025(4) 0.023(4) 0.054(4) -0.018(4) -0.023(4) 0.007(4)
C8A 0.033(5) 0.031(5) 0.064(6) -0.021(5) -0.024(5) 0.012(4)
F1A 0.035(8) 0.022(7) 0.088(9) -0.015(7) -0.002(7) 0.013(6)
F2A 0.023(8) 0.027(6) 0.123(11) -0.031(7) -0.030(8) 0.001(5)
F3A 0.090(10) 0.047(7) 0.046(9) -0.016(7) -0.002(7) 0.040(7)
C1B 0.024(8) 0.028(7) 0.079(8) -0.028(7) -0.019(7) 0.006(7)
N3B 0.028(7) 0.030(7) 0.096(8) -0.034(7) -0.021(7) 0.012(7)
C2B 0.031(6) 0.029(6) 0.117(8) -0.041(6) -0.039(6) 0.009(6)
N1B 0.030(7) 0.025(7) 0.100(9) -0.031(7) -0.037(6) 0.018(6)
N2B 0.032(7) 0.020(7) 0.080(7) -0.030(7) -0.022(7) 0.010(7)
C8B 0.042(8) 0.042(8) 0.152(10) -0.054(8) -0.049(8) 0.009(7)
F1B 0.090(14) 0.041(10) 0.159(15) -0.040(10) -0.031(11) 0.029(10)
F2B 0.052(9) 0.051(10) 0.220(17) -0.071(13) -0.054(13) 0.027(7)
F3B 0.177(17) 0.095(11) 0.160(14) -0.094(11) -0.078(13) 0.095(12)
C14 0.023(6) 0.031(6) 0.051(6) -0.015(6) -0.009(6) 0.003(5)
O1 0.034(7) 0.035(7) 0.048(8) -0.014(7) -0.008(7) 0.009(6)
N5 0.050(7) 0.025(11) 0.046(8) -0.021(7) -0.026(8) 0.008(11)
C9 0.060(8) 0.022(10) 0.052(8) -0.011(8) -0.024(7) 0.001(11)
C10 0.073(9) 0.030(11) 0.054(8) -0.001(9) -0.028(7) -0.008(11)
C11 0.097(10) 0.040(13) 0.058(10) -0.010(10) -0.017(9) 0.000(12)
C12 0.104(9) 0.023(14) 0.054(11) -0.007(10) -0.024(9) -0.004(13)
C13 0.071(8) 0.034(12) 0.052(9) -0.013(8) -0.028(9) -0.001(10)
Os1' 0.0218(7) 0.0194(10) 0.0499(19) -0.0170(12) -0.0237(10) 0.0083(6)
N4C 0.028(4) 0.023(4) 0.074(6) -0.020(4) -0.029(4) 0.008(3)
C3C 0.029(4) 0.026(3) 0.070(5) -0.017(4) -0.028(4) 0.007(3)
C4C 0.034(5) 0.032(4) 0.079(6) -0.016(5) -0.030(5) 0.005(4)
C5C 0.039(5) 0.032(4) 0.085(7) -0.021(5) -0.032(5) -0.001(4)
C6C 0.042(5) 0.027(4) 0.083(7) -0.020(5) -0.032(5) 0.006(4)
C7C 0.036(5) 0.023(4) 0.078(7) -0.022(5) -0.032(5) 0.005(4)
C1C 0.022(3) 0.026(3) 0.059(4) -0.015(3) -0.024(3) 0.005(3)
N3C 0.021(4) 0.024(3) 0.058(5) -0.016(3) -0.021(4) 0.008(3)
C2C 0.026(4) 0.026(3) 0.057(4) -0.022(3) -0.022(3) 0.009(3)
N1C 0.030(4) 0.022(3) 0.054(4) -0.020(3) -0.020(3) 0.006(3)
N2C 0.023(3) 0.023(3) 0.053(4) -0.017(3) -0.023(3) 0.008(3)
C8C 0.031(5) 0.029(4) 0.061(5) -0.025(4) -0.027(4) 0.010(4)
F1C 0.027(5) 0.036(6) 0.079(7) -0.025(5) -0.014(5) 0.004(4)
F2C 0.035(6) 0.035(5) 0.095(7) -0.036(5) -0.021(5) -0.001(4)
F3C 0.075(7) 0.043(5) 0.052(6) -0.017(5) -0.018(6) 0.032(5)
C1D 0.023(6) 0.026(5) 0.078(6) -0.032(5) -0.018(6) 0.014(5)
N3D 0.028(5) 0.031(5) 0.095(7) -0.032(5) -0.024(5) 0.008(5)
C2D 0.032(5) 0.034(5) 0.123(7) -0.039(5) -0.031(6) 0.014(5)
N1D 0.031(5) 0.024(6) 0.107(8) -0.033(6) -0.029(5) 0.017(5)
N2D 0.027(5) 0.020(6) 0.081(6) -0.029(6) -0.026(5) 0.011(5)
C8D 0.036(7) 0.047(6) 0.155(9) -0.051(7) -0.043(7) 0.008(6)
F1D 0.063(7) 0.050(7) 0.207(11) -0.085(7) -0.034(7) 0.002(6)
F2D 0.053(6) 0.044(5) 0.137(9) -0.027(6) -0.041(6) 0.025(4)
F3D 0.085(8) 0.069(6) 0.118(8) -0.057(6) -0.028(7) 0.045(6)
C14' 0.019(4) 0.026(5) 0.041(5) -0.014(6) -0.013(6) 0.005(4)
O1' 0.038(6) 0.040(6) 0.043(5) -0.013(6) -0.008(6) 0.005(5)
N5' 0.035(5) 0.021(8) 0.057(6) -0.015(5) -0.025(6) 0.007(7)
C9' 0.061(7) 0.029(10) 0.054(7) -0.010(7) -0.022(6) 0.007(10)
C10' 0.094(8) 0.044(10) 0.068(7) -0.005(8) -0.023(7) 0.008(10)
C11' 0.114(9) 0.041(12) 0.059(9) -0.015(9) -0.022(8) 0.004(12)
C12' 0.107(8) 0.046(10) 0.057(9) -0.019(8) -0.027(8) 0.010(10)
C13' 0.064(7) 0.035(9) 0.055(8) -0.017(6) -0.028(7) 0.012(8)

loop_
_atom_type_symbol
_atom_type_description
_atom_type_scat_dispersion_real
_atom_type_scat_dispersion_imag
_atom_type_scat_source
C C 0.0033 0.0016 'International Tables Vol C Tables 4.2.6.8 and 6.1.1.4'
H H 0.0000 0.0000 'International Tables Vol C Tables 4.2.6.8 and 6.1.1.4'
F F 0.0171 0.0103 'International Tables Vol C Tables 4.2.6.8 and 6.1.1.4'
N N 0.0061 0.0033 'International Tables Vol C Tables 4.2.6.8 and 6.1.1.4'
O O 0.0106 0.0060 'International Tables Vol C Tables 4.2.6.8 and 6.1.1.4'
Os Os -1.2165 7.6030 'International Tables Vol C Tables 4.2.6.8 and 6.1.1.4'

loop_
_geom_angle_atom_site_label_1
_geom_angle_atom_site_label_2
_geom_angle_atom_site_label_3
_geom_angle
C7B N4B C3B 119.1(5)
C7B N4B Os1' 124.9(4)
C3B N4B Os1' 115.9(4)
C7B N4B Os1 122.7(5)
C3B N4B Os1 117.9(5)
Os1' N4B Os1 6.4(4)
N4B C3B C4B 121.3(5)
N4B C3B C1D 111.6(11)
C4B C3B C1D 127.1(12)
N4B C3B C1B 115.1(18)
C4B C3B C1B 123.6(18)
C1D C3B C1B 4(2)
C3B C4B C5B 119.5(6)
C3B C4B H4DA 120.2
C5B C4B H4DA 120.2
C6B C5B C4B 118.8(6)
C6B C5B H5DA 120.6
C4B C5B H5DA 120.6
C5B C6B C7B 119.9(6)
C5B C6B H6DA 120.0
C7B C6B H6DA 120.0
N4B C7B C6B 121.3(6)
N4B C7B H7DA 119.3
C6B C7B H7DA 119.3
C14 Os1 N2A 92(3)
C14 Os1 N4A 94(2)
N2A Os1 N4A 79.5(11)
C14 Os1 N2B 88(3)
N2A Os1 N2B 176.3(15)
N4A Os1 N2B 104.2(14)
C14 Os1 N4B 88(2)
N2A Os1 N4B 103.8(9)
N4A Os1 N4B 176.1(10)
N2B Os1 N4B 72.5(12)
C14 Os1 N5 175(2)
N2A Os1 N5 89(2)
N4A Os1 N5 91.4(16)
N2B Os1 N5 91(2)
N4B Os1 N5 86.7(14)
C7A N4A C3A 119.0(14)
C7A N4A Os1 125.1(14)
C3A N4A Os1 114.7(12)
N4A C3A C4A 121.0(12)
N4A C3A C1A 112.4(10)
C4A C3A C1A 126.6(11)
C3A C4A C5A 119.3(13)
C3A C4A H4AA 120.4
C5A C4A H4AA 120.4
C4A C5A C6A 120.0(13)
C4A C5A H5AA 120.0
C6A C5A H5AA 120.0
C7A C6A C5A 118.4(13)
C7A C6A H6AA 120.8
C5A C6A H6AA 120.8
N4A C7A C6A 122.4(15)
N4A C7A H7AA 118.8
C6A C7A H7AA 118.8
N2A C1A N3A 112.1(11)
N2A C1A C3A 116.7(11)
N3A C1A C3A 130.9(11)
C1A N3A C2A 100.4(11)
N1A C2A N3A 116.3(11)
N1A C2A C8A 122.4(10)
N3A C2A C8A 121.0(10)
C2A N1A N2A 102.5(12)
C1A N2A N1A 108.7(12)
C1A N2A Os1 115.7(14)
N1A N2A Os1 134.6(14)
F2A C8A F1A 107.6(11)
F2A C8A F3A 105.1(11)
F1A C8A F3A 105.8(11)
F2A C8A C2A 112.7(10)
F1A C8A C2A 112.9(10)
F3A C8A C2A 112.2(10)
N2B C1B N3B 112.0(12)
N2B C1B C3B 111(3)
N3B C1B C3B 137(3)
C2B N3B C1B 100.9(11)
N1B C2B N3B 116.4(12)
N1B C2B C8B 121.1(11)
N3B C2B C8B 122.5(11)
C2B N1B N2B 102.1(12)
C1B N2B N1B 108.5(13)
C1B N2B Os1 123(2)
N1B N2B Os1 128(2)
F2B C8B F3B 107.2(12)
F2B C8B F1B 105.7(12)
F3B C8B F1B 107.3(12)
F2B C8B C2B 112.9(11)
F3B C8B C2B 112.3(11)
F1B C8B C2B 111.1(11)
O1 C14 Os1 178(5)
C9 N5 C13 116.8(16)
C9 N5 Os1 122.2(17)
C13 N5 Os1 120.9(17)
N5 C9 C10 120.4(16)
N5 C9 H9A 119.8
C10 C9 H9A 119.8
C11 C10 C9 121.6(17)
C11 C10 H10A 119.2
C9 C10 H10A 119.2
C12 C11 C10 118.2(19)
C12 C11 H11A 120.9
C10 C11 H11A 120.9
C11 C12 C13 118.9(18)
C11 C12 H12A 120.6
C13 C12 H12A 120.6
N5 C13 C12 124.0(16)
N5 C13 H13A 118.0
C12 C13 H13A 118.0
C14' Os1' N2D 95.5(17)
C14' Os1' N4B 95.4(12)
N2D Os1' N4B 79.1(8)
C14' Os1' N2C 95.7(17)
N2D Os1' N2C 168.6(18)
N4B Os1' N2C 101.7(6)
C14' Os1' N4C 92.6(13)
N2D Os1' N4C 101.8(9)
N4B Os1' N4C 171.8(7)
N2C Os1' N4C 75.8(6)
C14' Os1' N5' 176.6(14)
N2D Os1' N5' 84.1(14)
N4B Os1' N5' 87.9(8)
N2C Os1' N5' 84.6(15)
N4C Os1' N5' 84.2(10)
C7C N4C C3C 117.7(10)
C7C N4C Os1' 124.7(9)
C3C N4C Os1' 117.5(8)
N4C C3C C4C 122.5(9)
N4C C3C C1C 112.8(8)
C4C C3C C1C 124.7(8)
C3C C4C C5C 118.6(10)
C3C C4C H4CA 120.7
C5C C4C H4CA 120.7
C4C C5C C6C 119.4(10)
C4C C5C H5CA 120.3
C6C C5C H5CA 120.3
C7C C6C C5C 119.7(10)
C7C C6C H6CA 120.2
C5C C6C H6CA 120.2
N4C C7C C6C 122.0(10)
N4C C7C H7CA 119.0
C6C C7C H7CA 119.0
N2C C1C N3C 113.1(8)
N2C C1C C3C 117.9(8)
N3C C1C C3C 128.9(8)
C1C N3C C2C 99.3(8)
N1C C2C N3C 116.9(8)
N1C C2C C8C 122.5(8)
N3C C2C C8C 120.5(8)
C2C N1C N2C 102.6(8)
C1C N2C N1C 107.9(9)
C1C N2C Os1' 116.0(8)
N1C N2C Os1' 136.0(8)
F3C C8C F2C 111.1(8)
F3C C8C F1C 104.4(8)
F2C C8C F1C 104.8(8)
F3C C8C C2C 112.9(8)
F2C C8C C2C 111.1(8)
F1C C8C C2C 112.1(8)
N2D C1D N3D 112.6(9)
N2D C1D C3B 120.3(17)
N3D C1D C3B 127.1(16)
C2D N3D C1D 100.5(8)
N1D C2D N3D 116.8(9)
N1D C2D C8D 121.0(9)
N3D C2D C8D 122.2(9)
C2D N1D N2D 101.8(9)
C1D N2D N1D 108.3(9)
C1D N2D Os1' 113.0(14)
N1D N2D Os1' 138.5(13)
F2D C8D F3D 108.3(10)
F2D C8D F1D 107.5(10)
F3D C8D F1D 106.2(10)
F2D C8D C2D 112.2(10)
F3D C8D C2D 110.9(9)
F1D C8D C2D 111.5(9)
O1' C14' Os1' 179(3)
C9' N5' C13' 117.7(11)
C9' N5' Os1' 121.2(12)
C13' N5' Os1' 121.0(10)
N5' C9' C10' 120.5(13)
N5' C9' H9'A 119.7
C10' C9' H9'A 119.7
C11' C10' C9' 120.5(14)
C11' C10' H10B 119.7
C9' C10' H10B 119.7
C10' C11' C12' 118.8(15)
C10' C11' H11B 120.6
C12' C11' H11B 120.6
C11' C12' C13' 119.0(14)
C11' C12' H12B 120.5
C13' C12' H12B 120.5
N5' C13' C12' 122.8(12)
N5' C13' H13B 118.6
C12' C13' H13B 118.6

loop_
_geom_bond_atom_site_label_1
_geom_bond_atom_site_label_2
_geom_bond_distance
N4B C7B 1.341(7)
N4B C3B 1.360(7)
N4B Os1' 2.070(9)
N4B Os1 2.149(13)
C3B C4B 1.376(8)
C3B C1D 1.447(10)
C3B C1B 1.455(13)
C4B C5B 1.377(8)
C4B H4DA 0.9500
C5B C6B 1.376(8)
C5B H5DA 0.9500
C6B C7B 1.377(8)
C6B H6DA 0.9500
C7B H7DA 0.9500
Os1 C14 1.788(14)
Os1 N2A 1.98(3)
Os1 N4A 2.05(3)
Os1 N2B 2.11(3)
Os1 N5 2.178(14)
N4A C7A 1.347(13)
N4A C3A 1.365(12)
C3A C4A 1.368(13)
C3A C1A 1.451(11)
C4A C5A 1.379(13)
C4A H4AA 0.9500
C5A C6A 1.383(14)
C5A H5AA 0.9500
C6A C7A 1.366(13)
C6A H6AA 0.9500
C7A H7AA 0.9500
C1A N2A 1.342(12)
C1A N3A 1.345(12)
N3A C2A 1.355(12)
C2A N1A 1.333(12)
C2A C8A 1.493(12)
N1A N2A 1.355(12)
C8A F2A 1.319(11)
C8A F1A 1.325(11)
C8A F3A 1.326(12)
C1B N2B 1.334(13)
C1B N3B 1.344(13)
N3B C2B 1.338(13)
C2B N1B 1.337(13)
C2B C8B 1.498(15)
N1B N2B 1.362(13)
C8B F2B 1.314(12)
C8B F3B 1.321(12)
C8B F1B 1.342(12)
C14 O1 1.179(11)
N5 C9 1.322(13)
N5 C13 1.323(13)
C9 C10 1.369(15)
C9 H9A 0.9500
C10 C11 1.332(15)
C10 H10A 0.9500
C11 C12 1.332(15)
C11 H11A 0.9500
C12 C13 1.352(15)
C12 H12A 0.9500
C13 H13A 0.9500
Os1' C14' 1.810(11)
Os1' N2D 2.046(16)
Os1' N2C 2.120(16)
Os1' N4C 2.127(18)
Os1' N5' 2.186(11)
N4C C7C 1.353(10)
N4C C3C 1.363(10)
C3C C4C 1.373(11)
C3C C1C 1.453(9)
C4C C5C 1.375(11)
C4C H4CA 0.9500
C5C C6C 1.383(11)
C5C H5CA 0.9500
C6C C7C 1.362(11)
C6C H6CA 0.9500
C7C H7CA 0.9500
C1C N2C 1.335(10)
C1C N3C 1.351(10)
N3C C2C 1.352(9)
C2C N1C 1.329(10)
C2C C8C 1.498(10)
N1C N2C 1.358(9)
C8C F3C 1.313(9)
C8C F2C 1.318(9)
C8C F1C 1.336(9)
C1D N2D 1.332(10)
C1D N3D 1.340(10)
N3D C2D 1.338(11)
C2D N1D 1.335(11)
C2D C8D 1.505(13)
N1D N2D 1.367(10)
C8D F2D 1.316(11)
C8D F3D 1.333(11)
C8D F1D 1.336(11)
C14' O1' 1.178(10)
N5' C9' 1.323(11)
N5' C13' 1.332(11)
C9' C10' 1.373(13)
C9' H9'A 0.9500
C10' C11' 1.334(13)
C10' H10B 0.9500
C11' C12' 1.336(13)
C11' H11B 0.9500
C12' C13' 1.355(13)
C12' H12B 0.9500
C13' H13B 0.9500

loop_
_platon_squeeze_void_nr
_platon_squeeze_void_average_x
_platon_squeeze_void_average_y
_platon_squeeze_void_average_z
_platon_squeeze_void_volume
_platon_squeeze_void_count_electrons
_platon_squeeze_void_content
1 -0.003 -0.034 0.500 426 78 ' '
